data_2021611
loop_
_publ_author_name
'Ruseikina, Anna V.'
'Solovyov, Leonid A.'
'Grigoriev, Maksim V.'
'Andreev, Oleg V.'

_publ_section_title
;
 Crystal structure variations in the series SrLnCuS~3~ (Ln = La, Pr, Sm,
 Gd, Er and Lu)
;
_journal_coeditor_code LG3238
_journal_issue 5
_journal_name_full 'Acta Crystallographica Section C'
_journal_page_first 584
_journal_page_last 588
_journal_paper_doi 10.1107/S2053229619004984
_journal_volume 75
_journal_year 2019
_chemical_formula_iupac 'Sr Gd Cu S3'
_chemical_formula_sum 'Cu Gd S3 Sr'
_chemical_formula_weight 404.54
_chemical_name_systematic
;
Strontium gadolinium copper trisulfide
;
_space_group_IT_number 62
_space_group_name_Hall '-P 2ac 2n'
_space_group_name_H-M_alt 'P n m a'
_symmetry_cell_setting orthorhombic
_symmetry_space_group_name_Hall '-P 2ac 2n'
_symmetry_space_group_name_H-M 'P n m a'
_atom_type_scat_source
;
X-Ray Form Factor, C Attenuation and Scattering Tables (version 2.1).
NIST, Gaithersburg, MD.
;
_cell_angle_alpha 90.000000
_cell_angle_beta 90.000000
_cell_angle_gamma 90.000000
_cell_formula_units_Z 4
_cell_length_a 10.3288(2)
_cell_length_b 3.96271(7)
_cell_length_c 12.9397(2)
_cell_measurement_temperature 298
_cell_volume 529.622(16)
_computing_structure_refinement
;
Powder diffraction, Derivative Difference Method (DDM)
(Solovyov, 2004)
;
_diffrn_ambient_temperature 298
_diffrn_measurement_device 'PANalytical X'Pert PRO'
_diffrn_radiation_probe x-ray
_exptl_crystal_density_diffrn 5.0753
_pd_block_id SrGdCuS3
_pd_char_colour yellow
_pd_meas_2theta_range_inc 0.0131
_pd_meas_2theta_range_max 139.9964
_pd_meas_2theta_range_min 10.0066
_pd_proc_ls_prof_wR_expected 0.01597
_pd_proc_ls_prof_wR_factor 0.04412
_refine_ls_goodness_of_fit_all 2.76254
_refine_ls_matrix_type full
_refine_ls_number_parameters 36
_refine_ls_number_restraints 0
_refine_ls_R_factor_all 0.02183
_refine_ls_shift/su_max 0.02101
_cod_data_source_file lg3238sup1.cif
_cod_data_source_block SrGdCuS3
_cod_depositor_comments 'Adding full bibliography for 2021610--2021613.cif.'
_cod_original_cell_volume 529.62(2)
_cod_original_sg_symbol_Hall '-P 2AC 2N           '
_cod_original_sg_symbol_H-M 'P n m a             '
_cod_database_code 2021611
_cod_database_fobs_code 2021611

loop_
_symmetry_equiv_pos_site_id
_symmetry_equiv_pos_as_xyz
1 'x, y, z'
2 '1/2-x, -y, 1/2+z'
3 '1/2+x, 1/2-y, 1/2-z'
4 '-x, 1/2+y, -z'
5 '-x, -y, -z'
6 '1/2+x, y, 1/2-z'
7 '1/2-x, 1/2+y, 1/2+z'
8 'x, 1/2-y, z'

loop_
_atom_site_type_symbol
_atom_site_label
_atom_site_fract_x
_atom_site_fract_y
_atom_site_fract_z
_atom_site_U_iso_or_equiv
_atom_site_adp_type
_atom_site_occupancy
Gd Gd 0.01504(11) 0.25000 0.74014(7) 0.0111(9) Uani 1.0000
Sr Sr 0.77629(16) 0.25000 0.00231(11) 0.0141(10) Uani 1.0000
Cu Cu 0.2346(2) 0.25000 0.22237(17) 0.0193(12) Uani 1.0000
S S1 0.0521(4) 0.25000 0.1178(2) 0.0101(15) Uani 1.0000
S S2 0.4085(4) 0.25000 0.1067(3) 0.0077(15) Uani 1.0000
S S3 0.2612(4) 0.25000 0.8273(3) 0.0099(14) Uani 1.0000

loop_
_atom_site_aniso_label
_atom_site_aniso_U_11
_atom_site_aniso_U_22
_atom_site_aniso_U_33
_atom_site_aniso_U_12
_atom_site_aniso_U_13
_atom_site_aniso_U_23
Gd 0.0104(13) 0.0092(12) 0.0139(11) 0.0000 0.0003(6) 0.0000
Sr 0.0221(18) 0.0099(14) 0.0102(13) 0.0000 -0.0005(10) 0.0000
Cu 0.014(2) 0.019(2) 0.026(2) 0.0000 -0.0017(15) 0.0000
S1 0.012(3) 0.017(6) 0.002(3) 0.0000 -0.001(2) 0.0000
S2 0.014(3) 0.005(5) 0.004(3) 0.0000 -0.001(2) 0.0000
S3 0.012(3) 0.004(3) 0.015(3) 0.0000 -0.003(3) 0.0000

loop_
_atom_type_symbol
_atom_type_scat_dispersion_real
_atom_type_scat_dispersion_imag
Gd -9.24330 11.94371
Sr -0.38997 1.80696
Cu -2.03548 0.58347
S 0.32199 0.55445

loop_
_diffrn_radiation_type
_diffrn_radiation_wavelength
'Cu K\a' 1.5418

loop_
_geom_angle_atom_site_label_1
_geom_angle_atom_site_label_2
_geom_angle_atom_site_label_3
_geom_angle_site_symmetry_1
_geom_angle_site_symmetry_3
_geom_angle
S1 Gd S1 4_546 4_556 90.47(9)
S1 Gd S2 4_546 2_555 88.49(7)
S1 Gd S2 4_546 2_565 177.11(12)
S1 Gd S3 4_546 . 87.72(10)
S1 Gd S3 4_546 3_456 88.40(10)
S2 Gd S2 2_555 2_565 92.42(11)
S2 Gd S3 2_555 . 89.55(10)
S2 Gd S3 2_555 3_456 94.26(10)
S3 Gd S3 . 3_456 174.49(7)
S1 Sr S1 1_655 4_645 74.01(8)
S1 Sr S2 1_655 4_645 139.34(6)
S1 Sr S3 1_655 4_646 76.83(9)
S1 Sr S1 4_645 4_655 80.10(9)
S1 Sr S2 4_645 4_645 73.32(9)
S1 Sr S2 4_645 4_655 122.53(9)
S1 Sr S3 4_645 4_646 91.16(7)
S1 Sr S3 4_645 4_656 150.83(12)
S2 Sr S2 4_645 4_655 79.72(10)
S2 Sr S3 4_645 4_646 80.31(8)
S2 Sr S3 4_645 4_656 132.93(12)
S3 Sr S3 4_646 4_656 83.01(9)
S1 Cu S2 . . 104.50(15)
S1 Cu S3 . 2_554 110.14(12)
S2 Cu S3 . 2_554 110.35(12)
S3 Cu S3 2_554 2_564 111.15(16)

loop_
_geom_bond_atom_site_label_1
_geom_bond_atom_site_label_2
_geom_bond_site_symmetry_2
_geom_bond_distance
Gd S1 4_546 2.791(2)
Gd S2 2_555 2.745(3)
Gd S3 . 2.781(4)
Gd S3 3_456 2.763(4)
Sr S1 1_655 3.217(4)
Sr S1 4_645 3.079(3)
Sr S2 4_645 3.092(3)
Sr S3 4_646 2.990(3)
Cu S1 . 2.320(4)
Cu S2 . 2.339(5)
Cu S3 2_554 2.402(2)
